data_7128922
loop_
_publ_author_name
'Villegas-Escobar, Nery'
'Mart\'inez, Javier'
'Matute, Ricardo A.'
'Saltarini, Sebasti\'an'
'Daniliuc, Constantin G.'
'Gade, Lutz H.'
'Rojas, Ren\'e S'

_publ_section_title
;
 Trapping an unusual pentacoordinate carbon atom in a neutral trialuminum
 complex.
;
_journal_issue 80
_journal_name_full 'Chemical communications (Cambridge, England)'
_journal_page_first 10327
_journal_page_last 10330
_journal_paper_doi 10.1039/d1cc04265c
_journal_volume 57
_journal_year 2021
_chemical_formula_sum 'C37 H49 Al3 Cl2 N4'
_chemical_formula_weight 701.64
_space_group_crystal_system monoclinic
_space_group_IT_number 14
_space_group_name_Hall '-P 2yn'
_space_group_name_H-M_alt 'P 1 21/n 1'
_atom_sites_solution_hydrogens mixed
_audit_creation_method 'APEX3 v2016.1-0'
_audit_update_record
;
2021-04-01 deposited with the CCDC.	2021-08-27 downloaded from the CCDC.
;
_cell_angle_alpha 90
_cell_angle_beta 95.4670(10)
_cell_angle_gamma 90
_cell_formula_units_Z 4
_cell_length_a 9.7351(2)
_cell_length_b 34.9337(7)
_cell_length_c 11.2629(2)
_cell_measurement_reflns_used 9791
_cell_measurement_temperature 102.(2)
_cell_measurement_theta_max 68.2847
_cell_measurement_theta_min 4.1412
_cell_volume 3812.90(13)
_computing_cell_refinement 'SAINT V8.37A (Bruker AXS Inc., 2015)'
_computing_data_collection
;

APEX3 v2016.1-0 (Bruker AXS Inc., 2016)
;
_computing_data_reduction 'SAINT V8.37A (Bruker AXS Inc., 2015)'
_computing_molecular_graphics 'XP (Sheldrick, 2014)'
_computing_publication_material 'SHELXL-2014/7 (Sheldrick, 2014)'
_computing_structure_refinement 'SHELXL-2014/7 (Sheldrick, 2014)'
_computing_structure_solution 'SHELXL-2014/7 (Sheldrick, 2014)'
_diffrn_ambient_temperature 102.(2)
_diffrn_detector_area_resol_mean 7.3910
_diffrn_measured_fraction_theta_full 0.995
_diffrn_measured_fraction_theta_max 0.995
_diffrn_measurement_device_type 'Bruker D8 Venture PHOTON 100 CMOS'
_diffrn_measurement_method 'omega and phi scans'
_diffrn_radiation_monochromator 'MX mirror'
_diffrn_radiation_type 'Cu K\a'
_diffrn_radiation_wavelength 1.54178
_diffrn_reflns_av_R_equivalents 0.0508
_diffrn_reflns_av_unetI/netI 0.0278
_diffrn_reflns_limit_h_max 11
_diffrn_reflns_limit_h_min -11
_diffrn_reflns_limit_k_max 42
_diffrn_reflns_limit_k_min -41
_diffrn_reflns_limit_l_max 13
_diffrn_reflns_limit_l_min -12
_diffrn_reflns_number 54025
_diffrn_reflns_theta_full 68.32
_diffrn_reflns_theta_max 68.32
_diffrn_reflns_theta_min 2.53
_diffrn_source 'Cu ImS'
_diffrn_source_type 'micro focus tube'
_exptl_absorpt_coefficient_mu 2.433
_exptl_absorpt_correction_T_max 0.88
_exptl_absorpt_correction_T_min 0.76
_exptl_absorpt_correction_type multi-scan
_exptl_absorpt_process_details
;
Bruker AXS (2014). SADABS, Version 2014/5, Bruker AXS Inc., Madison, Wisconsin,
USA.
;
_exptl_crystal_colour colourless
_exptl_crystal_density_diffrn 1.222
_exptl_crystal_density_method 'not measured'
_exptl_crystal_description prism
_exptl_crystal_F_000 1488
_exptl_crystal_size_max 0.114
_exptl_crystal_size_mid 0.066
_exptl_crystal_size_min 0.055
_refine_diff_density_max 0.312
_refine_diff_density_min -0.370
_refine_ls_extinction_method none
_refine_ls_goodness_of_fit_ref 1.082
_refine_ls_hydrogen_treatment mixed
_refine_ls_matrix_type full
_refine_ls_number_parameters 453
_refine_ls_number_reflns 6967
_refine_ls_number_restraints 49
_refine_ls_restrained_S_all 1.088
_refine_ls_R_factor_all 0.0466
_refine_ls_R_factor_gt 0.0399
_refine_ls_shift/su_max 0.001
_refine_ls_shift/su_mean 0.000
_refine_ls_structure_factor_coef Fsqd
_refine_ls_weighting_details 'w=1/[\s^2^(Fo^2^)+(0.0458P)^2^+2.8523P] where P=(Fo^2^+2Fc^2^)/3'
_refine_ls_weighting_scheme calc
_refine_ls_wR_factor_gt 0.0995
_refine_ls_wR_factor_ref 0.1032
_reflns_number_gt 6118
_reflns_number_total 6967
_reflns_threshold_expression 'I > 2\s(I)'
_cod_data_source_file d1cc04265c3.cif
_cod_data_source_block dan9632
_cod_depositor_comments 'Adding full bibliography for 7128922.cif.'
_cod_database_code 7128922

loop_
_space_group_symop_operation_xyz
'x, y, z'
'-x+1/2, y+1/2, -z+1/2'
'-x, -y, -z'
'x-1/2, -y-1/2, z-1/2'

loop_
_atom_site_type_symbol
_atom_site_label
_atom_site_fract_x
_atom_site_fract_y
_atom_site_fract_z
_atom_site_U_iso_or_equiv
_atom_site_adp_type
_atom_site_calc_flag
_atom_site_refinement_flags_adp
_atom_site_refinement_flags_occupancy
_atom_site_refinement_flags_posn
_atom_site_occupancy
_atom_site_disorder_assembly
_atom_site_disorder_group
Al Al1 0.27172(6) 0.39148(2) 0.41121(5) 0.01755(13) Uani d . . . 1.0 . .
Al Al2 0.07110(6) 0.43109(2) 0.70055(5) 0.01676(13) Uani d . . . 1.0 . .
Al Al3 0.18965(5) 0.35762(2) 0.63673(5) 0.01580(13) Uani d . . . 1.0 . .
N N1 0.44961(16) 0.37056(4) 0.47454(14) 0.0174(3) Uani d . . . 1.0 . .
N N2 0.36151(16) 0.33244(4) 0.61622(14) 0.0172(3) Uani d . . . 1.0 . .
N N3 0.21506(16) 0.42802(4) 0.83273(14) 0.0169(3) Uani d . . . 1.0 . .
N N4 0.24616(16) 0.36353(4) 0.80379(14) 0.0169(3) Uani d . . . 1.0 . .
C C1 0.46901(19) 0.34426(5) 0.55936(16) 0.0170(4) Uani d . . . 1.0 . .
C C2 0.6133(2) 0.32993(6) 0.59498(19) 0.0227(4) Uani d . . . 1.0 . .
H H2A 0.6443 0.3142 0.5305 0.034 Uiso calc U . R 1.0 . .
H H2B 0.6135 0.3145 0.6676 0.034 Uiso calc U . R 1.0 . .
H H2C 0.6757 0.3518 0.6099 0.034 Uiso calc U . R 1.0 . .
C C3 0.27602(19) 0.39571(5) 0.86761(16) 0.0165(4) Uani d . . . 1.0 . .
C C4 0.3863(2) 0.39577(5) 0.97129(18) 0.0218(4) Uani d . . . 1.0 . .
H H4A 0.4529 0.4162 0.9602 0.033 Uiso calc U . R 1.0 . .
H H4B 0.4338 0.371 0.9754 0.033 Uiso calc U . R 1.0 . .
H H4C 0.3438 0.4002 1.0455 0.033 Uiso calc U . R 1.0 . .
C C5 0.1644(2) 0.35132(6) 0.32062(19) 0.0253(4) Uani d . . . 1.0 . .
H H5A 0.1917 0.3503 0.2391 0.038 Uiso calc U . R 1.0 . .
H H5B 0.0658 0.3572 0.3182 0.038 Uiso calc U . R 1.0 . .
H H5C 0.1826 0.3265 0.3596 0.038 Uiso calc U . R 1.0 . .
C C6 0.3088(2) 0.43845(6) 0.32353(18) 0.0247(4) Uani d . . . 1.0 . .
H H6A 0.3634 0.4561 0.3767 0.037 Uiso calc U . R 1.0 . .
H H6B 0.2212 0.4506 0.2946 0.037 Uiso calc U . R 1.0 . .
H H6C 0.3603 0.432 0.2556 0.037 Uiso calc U . R 1.0 . .
C C7 -0.0862(2) 0.39980(6) 0.74082(19) 0.0238(4) Uani d . . . 1.0 . .
H H7A -0.052 0.3771 0.7854 0.036 Uiso calc U . R 1.0 . .
H H7B -0.1408 0.3918 0.6673 0.036 Uiso calc U . R 1.0 . .
H H7C -0.1442 0.4149 0.7898 0.036 Uiso calc U . R 1.0 . .
C C8 0.0297(2) 0.48519(5) 0.66483(18) 0.0235(4) Uani d . . . 1.0 . .
H H8A 0.0578 0.5008 0.7353 0.035 Uiso calc U . R 1.0 . .
H H8B -0.0697 0.4882 0.6433 0.035 Uiso calc U . R 1.0 . .
H H8C 0.0802 0.4935 0.5982 0.035 Uiso calc U . R 1.0 . .
C C9 0.1733(2) 0.40806(5) 0.56082(17) 0.0185(4) Uani d . . . 1.0 . .
H H9A 0.095(3) 0.4151(7) 0.508(2) 0.025(6) Uiso d . . . 1.0 . .
H H9B 0.233(3) 0.4280(7) 0.570(2) 0.029(6) Uiso d . . . 1.0 . .
C C10 0.0390(2) 0.32132(6) 0.60120(18) 0.0237(4) Uani d . . . 1.0 . .
H H10A 0.0051 0.3126 0.6758 0.036 Uiso calc U . R 1.0 . .
H H10B 0.0724 0.2993 0.5584 0.036 Uiso calc U . R 1.0 . .
H H10C -0.0361 0.3338 0.5515 0.036 Uiso calc U . R 1.0 . .
C C11 0.56871(19) 0.38247(5) 0.41587(17) 0.0191(4) Uani d . . . 1.0 . .
C C12 0.6062(2) 0.36190(6) 0.31736(19) 0.0248(4) Uani d . . . 1.0 . .
C C13 0.7197(2) 0.37457(7) 0.2612(2) 0.0312(5) Uani d . . . 1.0 . .
H H13 0.7465 0.361 0.1941 0.037 Uiso calc U . R 1.0 . .
C C14 0.7938(2) 0.40656(7) 0.3018(2) 0.0339(5) Uani d . . . 1.0 . .
H H14 0.8707 0.4148 0.2624 0.041 Uiso calc U . R 1.0 . .
C C15 0.7558(2) 0.42643(6) 0.3995(2) 0.0290(5) Uani d . . . 1.0 . .
H H15 0.8076 0.4482 0.4274 0.035 Uiso calc U . R 1.0 . .
C C16 0.6426(2) 0.41499(6) 0.45780(18) 0.0228(4) Uani d . . . 1.0 . .
C C17 0.5285(2) 0.32662(7) 0.2721(2) 0.0336(5) Uani d . . . 1.0 . .
H H17A 0.5395 0.3065 0.3328 0.05 Uiso calc U . R 1.0 . .
H H17B 0.5651 0.3177 0.1989 0.05 Uiso calc U . R 1.0 . .
H H17C 0.4303 0.3328 0.2553 0.05 Uiso calc U . R 1.0 . .
C C18 0.6019(2) 0.43697(6) 0.5632(2) 0.0284(5) Uani d . . . 1.0 . .
H H18A 0.6664 0.4582 0.5806 0.043 Uiso calc U . R 1.0 . .
H H18B 0.6044 0.42 0.6326 0.043 Uiso calc U . R 1.0 . .
H H18C 0.5083 0.4471 0.5454 0.043 Uiso calc U . R 1.0 . .
C C21 0.24472(19) 0.46247(5) 0.90240(17) 0.0174(4) Uani d . . . 1.0 . .
C C22 0.17502(19) 0.46855(5) 1.00390(17) 0.0193(4) Uani d . . . 1.0 . .
C C23 0.1988(2) 0.50296(6) 1.06570(18) 0.0235(4) Uani d . . . 1.0 . .
H H23 0.1539 0.5076 1.1356 0.028 Uiso calc U . R 1.0 . .
C C24 0.2867(2) 0.53036(6) 1.02664(19) 0.0252(4) Uani d . . . 1.0 . .
H H24 0.3009 0.5537 1.0693 0.03 Uiso calc U . R 1.0 . .
C C25 0.3537(2) 0.52397(6) 0.92611(19) 0.0239(4) Uani d . . . 1.0 . .
H H25 0.4136 0.543 0.9 0.029 Uiso calc U . R 1.0 . .
C C26 0.3346(2) 0.48980(5) 0.86210(17) 0.0206(4) Uani d . . . 1.0 . .
C C27 0.0767(2) 0.43935(6) 1.04687(18) 0.0238(4) Uani d . . . 1.0 . .
H H27A 0.0212 0.4283 0.9782 0.036 Uiso calc U . R 1.0 . .
H H27B 0.0159 0.4518 1.0997 0.036 Uiso calc U . R 1.0 . .
H H27C 0.1294 0.419 1.0906 0.036 Uiso calc U . R 1.0 . .
C C28 0.4084(2) 0.48294(6) 0.75335(19) 0.0260(4) Uani d . . . 1.0 . .
H H28A 0.3448 0.4872 0.6818 0.039 Uiso calc U . R 1.0 . .
H H28B 0.4424 0.4565 0.7539 0.039 Uiso calc U . R 1.0 . .
H H28C 0.4865 0.5007 0.7532 0.039 Uiso calc U . R 1.0 . .
C C31 0.37163(19) 0.29759(5) 0.68335(17) 0.0176(4) Uani d . . . 1.0 . .
C C32 0.4172(2) 0.26477(5) 0.63127(18) 0.0209(4) Uani d . . . 1.0 . .
H H32 0.4453 0.2661 0.5529 0.025 Uiso calc U . R 1.0 . .
C C33 0.4230(2) 0.22934(6) 0.69094(19) 0.0240(4) Uani d . . . 1.0 . .
H H33 0.4548 0.2072 0.6529 0.029 Uiso calc U . R 1.0 . .
C C34 0.3831(2) 0.22681(5) 0.80336(19) 0.0227(4) Uani d . . . 1.0 . .
H H34 0.3887 0.2029 0.8439 0.027 Uiso calc U . R 1.0 . .
C C35 0.33323(19) 0.25958(5) 0.86061(18) 0.0198(4) Uani d . . . 1.0 . .
C C36 0.2956(2) 0.25641(6) 0.97845(18) 0.0230(4) Uani d . . . 1.0 . .
H H36 0.3077 0.2327 1.0196 0.028 Uiso calc U . R 1.0 . .
C C37 0.2421(2) 0.28705(6) 1.03350(18) 0.0245(4) Uani d . . . 1.0 . .
H H37 0.2168 0.2847 1.1126 0.029 Uiso calc U . R 1.0 . .
C C38 0.2246(2) 0.32213(6) 0.97271(17) 0.0214(4) Uani d . . . 1.0 . .
H H38 0.1815 0.3427 1.0097 0.026 Uiso calc U . R 1.0 . .
C C39 0.26827(19) 0.32748(5) 0.86111(17) 0.0178(4) Uani d . . . 1.0 . .
C C40 0.32439(19) 0.29575(5) 0.80032(17) 0.0176(4) Uani d . . . 1.0 . .
C C41 0.1933(3) 0.22118(7) 0.4096(2) 0.0402(6) Uani d U . D 1.0 . .
H H41A 0.1039 0.2269 0.3635 0.048 Uiso calc U . R 1.0 A 1
H H41B 0.199 0.2361 0.4847 0.048 Uiso calc U . R 1.0 A 1
Cl Cl1 0.2060(9) 0.17133(11) 0.4417(4) 0.0521(12) Uani d U P D 0.56(4) B 1
Cl Cl2 0.3313(3) 0.23349(11) 0.3256(3) 0.0340(11) Uani d U P D 0.56(4) B 1
Cl Cl1A 0.1843(13) 0.1741(2) 0.4432(7) 0.075(2) Uani d U P D 0.44(4) B 2
Cl Cl2A 0.3220(8) 0.2362(2) 0.3267(5) 0.069(2) Uani d U P D 0.44(4) B 2

loop_
_atom_site_aniso_label
_atom_site_aniso_U_11
_atom_site_aniso_U_22
_atom_site_aniso_U_33
_atom_site_aniso_U_12
_atom_site_aniso_U_13
_atom_site_aniso_U_23
Al1 0.0194(3) 0.0175(3) 0.0155(3) 0.0005(2) 0.0003(2) 0.0012(2)
Al2 0.0179(3) 0.0163(3) 0.0156(3) 0.0007(2) -0.0006(2) -0.0002(2)
Al3 0.0170(3) 0.0153(3) 0.0148(3) -0.0010(2) 0.0001(2) -0.0004(2)
N1 0.0187(8) 0.0175(8) 0.0164(8) -0.0009(6) 0.0039(6) 0.0010(6)
N2 0.0197(8) 0.0160(7) 0.0158(8) 0.0002(6) 0.0013(6) 0.0010(6)
N3 0.0193(8) 0.0152(7) 0.0159(8) -0.0001(6) 0.0004(6) -0.0014(6)
N4 0.0194(8) 0.0148(7) 0.0163(8) -0.0002(6) 0.0006(6) -0.0003(6)
C1 0.0187(9) 0.0151(8) 0.0169(9) -0.0006(7) -0.0004(7) -0.0023(7)
C2 0.0189(10) 0.0227(10) 0.0262(11) 0.0017(7) 0.0005(8) 0.0044(8)
C3 0.0166(9) 0.0186(9) 0.0143(9) -0.0014(7) 0.0020(7) -0.0007(7)
C4 0.0232(10) 0.0207(9) 0.0204(10) 0.0023(8) -0.0042(8) -0.0016(7)
C5 0.0249(10) 0.0268(10) 0.0235(11) -0.0012(8) -0.0012(8) -0.0049(8)
C6 0.0274(11) 0.0249(10) 0.0216(10) 0.0015(8) 0.0015(8) 0.0053(8)
C7 0.0220(10) 0.0249(10) 0.0244(11) -0.0018(8) 0.0014(8) -0.0024(8)
C8 0.0271(10) 0.0207(9) 0.0223(10) 0.0033(8) 0.0006(8) 0.0007(8)
C9 0.0190(9) 0.0182(9) 0.0181(9) -0.0001(8) 0.0004(7) -0.0002(7)
C10 0.0241(10) 0.0229(10) 0.0240(10) -0.0041(8) 0.0014(8) -0.0035(8)
C11 0.0171(9) 0.0207(9) 0.0198(10) 0.0028(7) 0.0031(7) 0.0059(7)
C12 0.0252(10) 0.0256(10) 0.0240(10) 0.0041(8) 0.0047(8) 0.0031(8)
C13 0.0316(12) 0.0370(12) 0.0268(11) 0.0070(9) 0.0127(9) 0.0049(9)
C14 0.0259(11) 0.0354(12) 0.0427(14) 0.0021(9) 0.0148(10) 0.0154(10)
C15 0.0223(10) 0.0244(10) 0.0409(13) -0.0022(8) 0.0054(9) 0.0073(9)
C16 0.0197(10) 0.0218(10) 0.0269(11) 0.0020(8) 0.0019(8) 0.0045(8)
C17 0.0348(12) 0.0353(12) 0.0318(12) -0.0016(10) 0.0092(10) -0.0105(9)
C18 0.0242(11) 0.0248(10) 0.0356(12) -0.0014(8) 0.0002(9) -0.0043(9)
C21 0.0182(9) 0.0160(9) 0.0167(9) 0.0014(7) -0.0048(7) -0.0016(7)
C22 0.0195(9) 0.0195(9) 0.0184(10) 0.0036(7) -0.0010(7) 0.0013(7)
C23 0.0261(11) 0.0253(10) 0.0182(10) 0.0056(8) -0.0015(8) -0.0034(8)
C24 0.0289(11) 0.0191(9) 0.0264(11) 0.0013(8) -0.0043(8) -0.0064(8)
C25 0.0237(10) 0.0191(9) 0.0279(11) -0.0036(8) -0.0028(8) -0.0010(8)
C26 0.0205(10) 0.0204(9) 0.0203(10) -0.0002(7) -0.0013(8) -0.0006(7)
C27 0.0271(11) 0.0240(10) 0.0205(10) 0.0005(8) 0.0028(8) -0.0002(8)
C28 0.0281(11) 0.0239(10) 0.0263(11) -0.0066(8) 0.0038(9) -0.0031(8)
C31 0.0174(9) 0.0159(9) 0.0190(9) -0.0019(7) -0.0012(7) 0.0013(7)
C32 0.0242(10) 0.0184(9) 0.0199(10) -0.0008(7) 0.0017(8) -0.0007(7)
C33 0.0270(11) 0.0168(9) 0.0281(11) 0.0010(8) 0.0019(8) -0.0018(8)
C34 0.0251(10) 0.0146(9) 0.0281(11) -0.0004(7) 0.0016(8) 0.0035(8)
C35 0.0181(9) 0.0175(9) 0.0232(10) -0.0024(7) -0.0002(7) 0.0018(7)
C36 0.0233(10) 0.0199(9) 0.0258(11) -0.0021(8) 0.0016(8) 0.0068(8)
C37 0.0266(11) 0.0276(10) 0.0199(10) -0.0011(8) 0.0051(8) 0.0045(8)
C38 0.0243(10) 0.0213(9) 0.0191(10) 0.0008(8) 0.0037(8) 0.0011(7)
C39 0.0176(9) 0.0173(9) 0.0179(9) -0.0021(7) -0.0019(7) 0.0006(7)
C40 0.0160(9) 0.0174(9) 0.0190(9) -0.0017(7) -0.0007(7) 0.0009(7)
C41 0.0309(12) 0.0503(15) 0.0385(14) 0.0021(11) -0.0021(10) -0.0117(11)
Cl1 0.081(3) 0.036(2) 0.0385(15) -0.0158(12) 0.0052(13) 0.0031(12)
Cl2 0.033(2) 0.0465(14) 0.0250(14) -0.0187(8) 0.0129(10) -0.0116(12)
Cl1A 0.064(3) 0.101(5) 0.058(3) -0.033(2) -0.0075(16) 0.038(3)
Cl2A 0.108(5) 0.055(2) 0.041(3) -0.014(2) -0.011(2) 0.014(2)

loop_
_atom_type_symbol
_atom_type_description
_atom_type_scat_dispersion_real
_atom_type_scat_dispersion_imag
_atom_type_scat_source
C C 0.0181 0.0091 'International Tables Vol C Tables 4.2.6.8 and 6.1.1.4'
H H 0.0000 0.0000 'International Tables Vol C Tables 4.2.6.8 and 6.1.1.4'
N N 0.0311 0.0180 'International Tables Vol C Tables 4.2.6.8 and 6.1.1.4'
Al Al 0.2130 0.2455 'International Tables Vol C Tables 4.2.6.8 and 6.1.1.4'
Cl Cl 0.3639 0.7018 'International Tables Vol C Tables 4.2.6.8 and 6.1.1.4'

loop_
_geom_angle_atom_site_label_1
_geom_angle_atom_site_label_2
_geom_angle_atom_site_label_3
_geom_angle_site_symmetry_1
_geom_angle_site_symmetry_3
_geom_angle
_geom_angle_publ_flag
N1 Al1 C6 . . 107.29(8) ?
N1 Al1 C5 . . 109.28(8) ?
C6 Al1 C5 . . 116.55(9) ?
N1 Al1 C9 . . 105.50(7) ?
C6 Al1 C9 . . 107.03(8) ?
C5 Al1 C9 . . 110.59(9) ?
N1 Al1 Al3 . . 80.81(5) ?
C6 Al1 Al3 . . 146.78(7) ?
C5 Al1 Al3 . . 89.24(7) ?
C9 Al1 Al3 . . 40.95(5) ?
N3 Al2 C8 . . 109.14(8) ?
N3 Al2 C7 . . 108.19(8) ?
C8 Al2 C7 . . 115.58(9) ?
N3 Al2 C9 . . 101.19(7) ?
C8 Al2 C9 . . 108.51(8) ?
C7 Al2 C9 . . 113.21(8) ?
N3 Al2 Al3 . . 82.41(5) ?
C8 Al2 Al3 . . 150.38(7) ?
C7 Al2 Al3 . . 84.46(6) ?
C9 Al2 Al3 . . 41.87(5) ?
N4 Al3 N2 . . 89.75(7) ?
N4 Al3 C10 . . 114.23(8) ?
N2 Al3 C10 . . 108.88(8) ?
N4 Al3 C9 . . 109.55(8) ?
N2 Al3 C9 . . 113.23(8) ?
C10 Al3 C9 . . 117.83(9) ?
N4 Al3 Al2 . . 75.42(5) ?
N2 Al3 Al2 . . 142.84(5) ?
C10 Al3 Al2 . . 108.27(7) ?
C9 Al3 Al2 . . 45.71(6) ?
N4 Al3 Al1 . . 135.85(5) ?
N2 Al3 Al1 . . 76.83(5) ?
C10 Al3 Al1 . . 109.91(7) ?
C9 Al3 Al1 . . 44.59(6) ?
Al2 Al3 Al1 . . 90.30(2) ?
C1 N1 C11 . . 117.53(15) ?
C1 N1 Al1 . . 125.70(13) ?
C11 N1 Al1 . . 116.53(12) ?
C1 N2 C31 . . 119.72(15) ?
C1 N2 Al3 . . 130.02(13) ?
C31 N2 Al3 . . 110.01(12) ?
C3 N3 C21 . . 119.25(15) ?
C3 N3 Al2 . . 123.07(13) ?
C21 N3 Al2 . . 117.36(11) ?
C3 N4 C39 . . 118.66(15) ?
C3 N4 Al3 . . 129.64(13) ?
C39 N4 Al3 . . 111.48(12) ?
N1 C1 N2 . . 119.51(17) ?
N1 C1 C2 . . 119.12(17) ?
N2 C1 C2 . . 121.27(16) ?
C1 C2 H2A . . 109.5 ?
C1 C2 H2B . . 109.5 ?
H2A C2 H2B . . 109.5 ?
C1 C2 H2C . . 109.5 ?
H2A C2 H2C . . 109.5 ?
H2B C2 H2C . . 109.5 ?
N3 C3 N4 . . 119.09(16) ?
N3 C3 C4 . . 119.76(16) ?
N4 C3 C4 . . 120.94(16) ?
C3 C4 H4A . . 109.5 ?
C3 C4 H4B . . 109.5 ?
H4A C4 H4B . . 109.5 ?
C3 C4 H4C . . 109.5 ?
H4A C4 H4C . . 109.5 ?
H4B C4 H4C . . 109.5 ?
Al1 C5 H5A . . 109.5 ?
Al1 C5 H5B . . 109.5 ?
H5A C5 H5B . . 109.5 ?
Al1 C5 H5C . . 109.5 ?
H5A C5 H5C . . 109.5 ?
H5B C5 H5C . . 109.5 ?
Al1 C6 H6A . . 109.5 ?
Al1 C6 H6B . . 109.5 ?
H6A C6 H6B . . 109.5 ?
Al1 C6 H6C . . 109.5 ?
H6A C6 H6C . . 109.5 ?
H6B C6 H6C . . 109.5 ?
Al2 C7 H7A . . 109.5 ?
Al2 C7 H7B . . 109.5 ?
H7A C7 H7B . . 109.5 ?
Al2 C7 H7C . . 109.5 ?
H7A C7 H7C . . 109.5 ?
H7B C7 H7C . . 109.5 ?
Al2 C8 H8A . . 109.5 ?
Al2 C8 H8B . . 109.5 ?
H8A C8 H8B . . 109.5 ?
Al2 C8 H8C . . 109.5 ?
H8A C8 H8C . . 109.5 ?
H8B C8 H8C . . 109.5 ?
Al3 C9 Al1 . . 94.47(8) ?
Al3 C9 Al2 . . 92.42(8) ?
Al1 C9 Al2 . . 173.10(11) ?
Al3 C9 H9A . . 122.1(14) ?
Al1 C9 H9A . . 88.1(14) ?
Al2 C9 H9A . . 87.9(14) ?
Al3 C9 H9B . . 128.2(16) ?
Al1 C9 H9B . . 88.1(16) ?
Al2 C9 H9B . . 87.9(16) ?
H9A C9 H9B . . 110.(2) ?
Al3 C10 H10A . . 109.5 ?
Al3 C10 H10B . . 109.5 ?
H10A C10 H10B . . 109.5 ?
Al3 C10 H10C . . 109.5 ?
H10A C10 H10C . . 109.5 ?
H10B C10 H10C . . 109.5 ?
C12 C11 C16 . . 121.26(18) ?
C12 C11 N1 . . 119.63(17) ?
C16 C11 N1 . . 119.10(17) ?
C13 C12 C11 . . 118.3(2) ?
C13 C12 C17 . . 119.93(19) ?
C11 C12 C17 . . 121.80(18) ?
C14 C13 C12 . . 121.1(2) ?
C14 C13 H13 . . 119.4 ?
C12 C13 H13 . . 119.4 ?
C15 C14 C13 . . 119.9(2) ?
C15 C14 H14 . . 120.1 ?
C13 C14 H14 . . 120.1 ?
C14 C15 C16 . . 121.0(2) ?
C14 C15 H15 . . 119.5 ?
C16 C15 H15 . . 119.5 ?
C15 C16 C11 . . 118.49(19) ?
C15 C16 C18 . . 120.46(19) ?
C11 C16 C18 . . 121.04(18) ?
C12 C17 H17A . . 109.5 ?
C12 C17 H17B . . 109.5 ?
H17A C17 H17B . . 109.5 ?
C12 C17 H17C . . 109.5 ?
H17A C17 H17C . . 109.5 ?
H17B C17 H17C . . 109.5 ?
C16 C18 H18A . . 109.5 ?
C16 C18 H18B . . 109.5 ?
H18A C18 H18B . . 109.5 ?
C16 C18 H18C . . 109.5 ?
H18A C18 H18C . . 109.5 ?
H18B C18 H18C . . 109.5 ?
C26 C21 C22 . . 121.86(17) ?
C26 C21 N3 . . 119.26(17) ?
C22 C21 N3 . . 118.73(16) ?
C23 C22 C21 . . 117.85(18) ?
C23 C22 C27 . . 120.11(18) ?
C21 C22 C27 . . 122.04(17) ?
C24 C23 C22 . . 121.00(19) ?
C24 C23 H23 . . 119.5 ?
C22 C23 H23 . . 119.5 ?
C25 C24 C23 . . 120.32(18) ?
C25 C24 H24 . . 119.8 ?
C23 C24 H24 . . 119.8 ?
C24 C25 C26 . . 120.83(19) ?
C24 C25 H25 . . 119.6 ?
C26 C25 H25 . . 119.6 ?
C25 C26 C21 . . 118.14(18) ?
C25 C26 C28 . . 120.55(18) ?
C21 C26 C28 . . 121.32(17) ?
C22 C27 H27A . . 109.5 ?
C22 C27 H27B . . 109.5 ?
H27A C27 H27B . . 109.5 ?
C22 C27 H27C . . 109.5 ?
H27A C27 H27C . . 109.5 ?
H27B C27 H27C . . 109.5 ?
C26 C28 H28A . . 109.5 ?
C26 C28 H28B . . 109.5 ?
H28A C28 H28B . . 109.5 ?
C26 C28 H28C . . 109.5 ?
H28A C28 H28C . . 109.5 ?
H28B C28 H28C . . 109.5 ?
C32 C31 N2 . . 119.39(17) ?
C32 C31 C40 . . 119.74(17) ?
N2 C31 C40 . . 120.67(16) ?
C31 C32 C33 . . 121.87(18) ?
C31 C32 H32 . . 119.1 ?
C33 C32 H32 . . 119.1 ?
C34 C33 C32 . . 119.93(18) ?
C34 C33 H33 . . 120.0 ?
C32 C33 H33 . . 120.0 ?
C33 C34 C35 . . 120.61(18) ?
C33 C34 H34 . . 119.7 ?
C35 C34 H34 . . 119.7 ?
C36 C35 C34 . . 119.51(18) ?
C36 C35 C40 . . 120.30(18) ?
C34 C35 C40 . . 120.17(18) ?
C37 C36 C35 . . 120.59(18) ?
C37 C36 H36 . . 119.7 ?
C35 C36 H36 . . 119.7 ?
C36 C37 C38 . . 119.73(19) ?
C36 C37 H37 . . 120.1 ?
C38 C37 H37 . . 120.1 ?
C39 C38 C37 . . 121.95(18) ?
C39 C38 H38 . . 119.0 ?
C37 C38 H38 . . 119.0 ?
C38 C39 N4 . . 119.21(17) ?
C38 C39 C40 . . 119.61(17) ?
N4 C39 C40 . . 120.96(16) ?
C35 C40 C31 . . 117.63(17) ?
C35 C40 C39 . . 117.55(17) ?
C31 C40 C39 . . 124.82(17) ?
Cl1A C41 Cl2A . . 118.4(7) ?
Cl2 C41 Cl1 . . 107.7(3) ?
Cl2 C41 H41A . . 110.2 ?
Cl1 C41 H41A . . 110.2 ?
Cl2 C41 H41B . . 110.2 ?
Cl1 C41 H41B . . 110.2 ?
H41A C41 H41B . . 108.5 ?

loop_
_geom_bond_atom_site_label_1
_geom_bond_atom_site_label_2
_geom_bond_site_symmetry_2
_geom_bond_distance
_geom_bond_publ_flag
Al1 N1 . 1.9511(17) ?
Al1 C6 . 1.966(2) ?
Al1 C5 . 1.974(2) ?
Al1 C9 . 2.098(2) ?
Al1 Al3 . 2.9793(8) ?
Al2 N3 . 1.9479(16) ?
Al2 C8 . 1.966(2) ?
Al2 C7 . 1.970(2) ?
Al2 C9 . 2.100(2) ?
Al2 Al3 . 2.9316(8) ?
Al3 N4 . 1.9205(16) ?
Al3 N2 . 1.9234(16) ?
Al3 C10 . 1.951(2) ?
Al3 C9 . 1.958(2) ?
N1 C1 . 1.326(2) ?
N1 C11 . 1.449(2) ?
N2 C1 . 1.343(2) ?
N2 C31 . 1.432(2) ?
N3 C3 . 1.318(2) ?
N3 C21 . 1.450(2) ?
N4 C3 . 1.351(2) ?
N4 C39 . 1.422(2) ?
C1 C2 . 1.509(3) ?
C2 H2A . 0.98 ?
C2 H2B . 0.98 ?
C2 H2C . 0.98 ?
C3 C4 . 1.509(3) ?
C4 H4A . 0.98 ?
C4 H4B . 0.98 ?
C4 H4C . 0.98 ?
C5 H5A . 0.98 ?
C5 H5B . 0.98 ?
C5 H5C . 0.98 ?
C6 H6A . 0.98 ?
C6 H6B . 0.98 ?
C6 H6C . 0.98 ?
C7 H7A . 0.98 ?
C7 H7B . 0.98 ?
C7 H7C . 0.98 ?
C8 H8A . 0.98 ?
C8 H8B . 0.98 ?
C8 H8C . 0.98 ?
C9 H9A . 0.95(3) ?
C9 H9B . 0.90(3) ?
C10 H10A . 0.98 ?
C10 H10B . 0.98 ?
C10 H10C . 0.98 ?
C11 C12 . 1.399(3) ?
C11 C16 . 1.402(3) ?
C12 C13 . 1.396(3) ?
C12 C17 . 1.509(3) ?
C13 C14 . 1.384(3) ?
C13 H13 . 0.95 ?
C14 C15 . 1.381(3) ?
C14 H14 . 0.95 ?
C15 C16 . 1.394(3) ?
C15 H15 . 0.95 ?
C16 C18 . 1.499(3) ?
C17 H17A . 0.98 ?
C17 H17B . 0.98 ?
C17 H17C . 0.98 ?
C18 H18A . 0.98 ?
C18 H18B . 0.98 ?
C18 H18C . 0.98 ?
C21 C26 . 1.400(3) ?
C21 C22 . 1.400(3) ?
C22 C23 . 1.397(3) ?
C22 C27 . 1.509(3) ?
C23 C24 . 1.383(3) ?
C23 H23 . 0.95 ?
C24 C25 . 1.378(3) ?
C24 H24 . 0.95 ?
C25 C26 . 1.398(3) ?
C25 H25 . 0.95 ?
C26 C28 . 1.497(3) ?
C27 H27A . 0.98 ?
C27 H27B . 0.98 ?
C27 H27C . 0.98 ?
C28 H28A . 0.98 ?
C28 H28B . 0.98 ?
C28 H28C . 0.98 ?
C31 C32 . 1.380(3) ?
C31 C40 . 1.438(3) ?
C32 C33 . 1.407(3) ?
C32 H32 . 0.95 ?
C33 C34 . 1.362(3) ?
C33 H33 . 0.95 ?
C34 C35 . 1.422(3) ?
C34 H34 . 0.95 ?
C35 C36 . 1.414(3) ?
C35 C40 . 1.433(3) ?
C36 C37 . 1.365(3) ?
C36 H36 . 0.95 ?
C37 C38 . 1.406(3) ?
C37 H37 . 0.95 ?
C38 C39 . 1.377(3) ?
C38 H38 . 0.95 ?
C39 C40 . 1.438(3) ?
C41 Cl1A . 1.692(8) ?
C41 Cl2A . 1.715(7) ?
C41 Cl2 . 1.769(3) ?
C41 Cl1 . 1.780(5) ?
C41 H41A . 0.99 ?
C41 H41B . 0.99 ?

loop_
_geom_torsion_atom_site_label_1
_geom_torsion_atom_site_label_2
_geom_torsion_atom_site_label_3
_geom_torsion_atom_site_label_4
_geom_torsion_site_symmetry_1
_geom_torsion_site_symmetry_2
_geom_torsion_site_symmetry_3
_geom_torsion_site_symmetry_4
_geom_torsion
_geom_torsion_publ_flag
C11 N1 C1 N2 . . . . 179.88(16) ?
Al1 N1 C1 N2 . . . . -6.0(2) ?
C11 N1 C1 C2 . . . . 3.5(2) ?
Al1 N1 C1 C2 . . . . 177.57(13) ?
C31 N2 C1 N1 . . . . 163.20(16) ?
Al3 N2 C1 N1 . . . . -23.1(3) ?
C31 N2 C1 C2 . . . . -20.5(3) ?
Al3 N2 C1 C2 . . . . 153.19(15) ?
C21 N3 C3 N4 . . . . 178.75(16) ?
Al2 N3 C3 N4 . . . . 5.4(2) ?
C21 N3 C3 C4 . . . . -6.4(3) ?
Al2 N3 C3 C4 . . . . -179.73(13) ?
C39 N4 C3 N3 . . . . -156.86(17) ?
Al3 N4 C3 N3 . . . . 29.0(3) ?
C39 N4 C3 C4 . . . . 28.4(3) ?
Al3 N4 C3 C4 . . . . -145.84(15) ?
C1 N1 C11 C12 . . . . 86.8(2) ?
Al1 N1 C11 C12 . . . . -87.86(19) ?
C1 N1 C11 C16 . . . . -94.5(2) ?
Al1 N1 C11 C16 . . . . 90.86(19) ?
C16 C11 C12 C13 . . . . 0.0(3) ?
N1 C11 C12 C13 . . . . 178.67(18) ?
C16 C11 C12 C17 . . . . 179.33(19) ?
N1 C11 C12 C17 . . . . -2.0(3) ?
C11 C12 C13 C14 . . . . 0.2(3) ?
C17 C12 C13 C14 . . . . -179.2(2) ?
C12 C13 C14 C15 . . . . 0.2(3) ?
C13 C14 C15 C16 . . . . -0.6(3) ?
C14 C15 C16 C11 . . . . 0.7(3) ?
C14 C15 C16 C18 . . . . -179.6(2) ?
C12 C11 C16 C15 . . . . -0.4(3) ?
N1 C11 C16 C15 . . . . -179.12(17) ?
C12 C11 C16 C18 . . . . 179.89(19) ?
N1 C11 C16 C18 . . . . 1.2(3) ?
C3 N3 C21 C26 . . . . 102.5(2) ?
Al2 N3 C21 C26 . . . . -83.82(19) ?
C3 N3 C21 C22 . . . . -81.8(2) ?
Al2 N3 C21 C22 . . . . 91.87(18) ?
C26 C21 C22 C23 . . . . -0.6(3) ?
N3 C21 C22 C23 . . . . -176.21(16) ?
C26 C21 C22 C27 . . . . 179.29(18) ?
N3 C21 C22 C27 . . . . 3.7(3) ?
C21 C22 C23 C24 . . . . 1.0(3) ?
C27 C22 C23 C24 . . . . -178.90(19) ?
C22 C23 C24 C25 . . . . -0.6(3) ?
C23 C24 C25 C26 . . . . -0.2(3) ?
C24 C25 C26 C21 . . . . 0.6(3) ?
C24 C25 C26 C28 . . . . -179.62(19) ?
C22 C21 C26 C25 . . . . -0.1(3) ?
N3 C21 C26 C25 . . . . 175.41(17) ?
C22 C21 C26 C28 . . . . -179.95(18) ?
N3 C21 C26 C28 . . . . -4.4(3) ?
C1 N2 C31 C32 . . . . -49.9(2) ?
Al3 N2 C31 C32 . . . . 135.23(16) ?
C1 N2 C31 C40 . . . . 135.17(18) ?
Al3 N2 C31 C40 . . . . -39.7(2) ?
N2 C31 C32 C33 . . . . -176.98(18) ?
C40 C31 C32 C33 . . . . -2.0(3) ?
C31 C32 C33 C34 . . . . 0.0(3) ?
C32 C33 C34 C35 . . . . 1.0(3) ?
C33 C34 C35 C36 . . . . -178.46(19) ?
C33 C34 C35 C40 . . . . 0.0(3) ?
C34 C35 C36 C37 . . . . -177.29(19) ?
C40 C35 C36 C37 . . . . 4.2(3) ?
C35 C36 C37 C38 . . . . -0.2(3) ?
C36 C37 C38 C39 . . . . -4.3(3) ?
C37 C38 C39 N4 . . . . 179.31(18) ?
C37 C38 C39 C40 . . . . 4.6(3) ?
C3 N4 C39 C38 . . . . 45.4(2) ?
Al3 N4 C39 C38 . . . . -139.36(15) ?
C3 N4 C39 C40 . . . . -139.93(18) ?
Al3 N4 C39 C40 . . . . 35.3(2) ?
C36 C35 C40 C31 . . . . 176.47(17) ?
C34 C35 C40 C31 . . . . -2.0(3) ?
C36 C35 C40 C39 . . . . -3.8(3) ?
C34 C35 C40 C39 . . . . 177.72(17) ?
C32 C31 C40 C35 . . . . 3.0(3) ?
N2 C31 C40 C35 . . . . 177.85(16) ?
C32 C31 C40 C39 . . . . -176.71(18) ?
N2 C31 C40 C39 . . . . -1.8(3) ?
C38 C39 C40 C35 . . . . -0.5(3) ?
N4 C39 C40 C35 . . . . -175.11(16) ?
C38 C39 C40 C31 . . . . 179.17(18) ?
N4 C39 C40 C31 . . . . 4.6(3) ?
